data_1509074
loop_
_publ_author_name
'Haange, R.J.'
'Diedering, A.'
'van Bolhuis, F.'
'Wiegers, G.A.'
'Mahy, J.'

_publ_section_title
;
 X-ray and electron diffraction study of intercalates AgxTaS2
;
_journal_name_full 'Physica Status Solidi, Sectio A: Applied Research'
_journal_page_first 873
_journal_page_last 887
_journal_paper_doi 10.1002/pssa.2211070242
_journal_volume 107
_journal_year 1988
_chemical_formula_sum 'Ag0.23 S2 Ta'
_chemical_name_systematic 'Silver tantalum sulfide (.23/1/2)'
_space_group_IT_number 166
_symmetry_space_group_name_Hall '-R 3 2"'
_symmetry_space_group_name_H-M 'R -3 m :H'
_cell_angle_alpha 90
_cell_angle_beta 90
_cell_angle_gamma 120
_cell_formula_units_Z 6
_cell_length_a 3.324
_cell_length_b 3.324
_cell_length_c 39.48
_cell_volume 377.772
_citation_journal_id_ASTM PSSABA
_cod_data_source_file silver0-1_34.cif
_cod_data_source_block Ag0.23S2Ta1
_cod_original_formula_sum 'Ag0.23 S2 Ta1'
_cod_database_code 1509074

loop_
_symmetry_equiv_pos_as_xyz
x,y,z
-y,x-y,z
-x+y,-x,z
y,x,-z
-x,-x+y,-z
x-y,-y,-z
-x,-y,-z
y,-x+y,-z
x-y,x,-z
-y,-x,z
x,x-y,z
-x+y,y,z
x+2/3,y+1/3,z+1/3
-y+2/3,x-y+1/3,z+1/3
-x+y+2/3,-x+1/3,z+1/3
y+2/3,x+1/3,-z+1/3
-x+2/3,-x+y+1/3,-z+1/3
x-y+2/3,-y+1/3,-z+1/3
-x+2/3,-y+1/3,-z+1/3
y+2/3,-x+y+1/3,-z+1/3
x-y+2/3,x+1/3,-z+1/3
-y+2/3,-x+1/3,z+1/3
x+2/3,x-y+1/3,z+1/3
-x+y+2/3,y+1/3,z+1/3
x+1/3,y+2/3,z+2/3
-y+1/3,x-y+2/3,z+2/3
-x+y+1/3,-x+2/3,z+2/3
y+1/3,x+2/3,-z+2/3
-x+1/3,-x+y+2/3,-z+2/3
x-y+1/3,-y+2/3,-z+2/3
-x+1/3,-y+2/3,-z+2/3
y+1/3,-x+y+2/3,-z+2/3
x-y+1/3,x+2/3,-z+2/3
-y+1/3,-x+2/3,z+2/3
x+1/3,x-y+2/3,z+2/3
-x+y+1/3,y+2/3,z+2/3

loop_
_atom_site_label
_atom_site_type_symbol
_atom_site_fract_x
_atom_site_fract_y
_atom_site_fract_z
_atom_site_occupancy
Ag1 Ag+1 0 0 0.1607 0.23
S2 S-2 0 0 0.2189 1
Ta1 Ta+3 0 0 0.07524 1
S1 S-2 0 0 0.2977 1
